data_4105158
loop_
_publ_author_name
'En Zhang'
'Chun-An Fan'
'Yong-Qiang Tu'
'Fu-Min Zhang'
'Yan-Lin Song'

_publ_section_title
;
 Organocatalytic Asymmetric Vinylogous \a-Ketol Rearrangement:
 Enantioselective Construction of Chiral All-Carbon Quaternary
 Stereocenters in Spirocyclic Diketones via Semipinacol-Type 1,2-Carbon
 Migration
;
_journal_name_full 'Journal of the American Chemical Society'
_journal_page_first 14626
_journal_page_last 14627
_journal_paper_doi 10.1021/ja906291n
_journal_volume 131
_journal_year 2009
_chemical_absolute_configuration none
_chemical_formula_sum 'C18 H21 Br O2'
_chemical_formula_weight 349.26
_chemical_name_systematic
; 
 ? 
;
_space_group_IT_number 4
_symmetry_cell_setting monoclinic
_symmetry_space_group_name_Hall 'P 2yb'
_symmetry_space_group_name_H-M 'P 1 21 1'
_atom_sites_solution_hydrogens geom
_atom_sites_solution_primary direct
_atom_sites_solution_secondary difmap
_audit_creation_method SHELXL-97
_cell_angle_alpha 90.00
_cell_angle_beta 97.407(8)
_cell_angle_gamma 90.00
_cell_formula_units_Z 4
_cell_length_a 11.662(6)
_cell_length_b 6.404(3)
_cell_length_c 21.730(10)
_cell_measurement_reflns_used 1598
_cell_measurement_temperature 273(2)
_cell_measurement_theta_max 0.00
_cell_measurement_theta_min 0.00
_cell_volume 1609.3(13)
_computing_cell_refinement 'Bruker SMART'
_computing_data_collection 'Bruker SMART'
_computing_data_reduction 'Bruker SAINT'
_computing_molecular_graphics 'Bruker SHELXTL'
_computing_publication_material 'Bruker SHELXTL'
_computing_structure_refinement 'SHELXL-97 (Sheldrick, 1997)'
_computing_structure_solution 'SHELXS-97 (Sheldrick, 1990)'
_diffrn_ambient_temperature 273(2)
_diffrn_measured_fraction_theta_full 0.999
_diffrn_measured_fraction_theta_max 0.999
_diffrn_measurement_device_type 'CCD area detector'
_diffrn_measurement_method 'phi and omega scans'
_diffrn_radiation_monochromator graphite
_diffrn_radiation_source 'fine-focus sealed tube'
_diffrn_radiation_type MoK\a
_diffrn_radiation_wavelength 0.71073
_diffrn_reflns_av_R_equivalents 0.0691
_diffrn_reflns_av_sigmaI/netI 0.1115
_diffrn_reflns_limit_h_max 14
_diffrn_reflns_limit_h_min -14
_diffrn_reflns_limit_k_max 6
_diffrn_reflns_limit_k_min -8
_diffrn_reflns_limit_l_max 27
_diffrn_reflns_limit_l_min -27
_diffrn_reflns_number 9519
_diffrn_reflns_theta_full 27.00
_diffrn_reflns_theta_max 27.00
_diffrn_reflns_theta_min 1.76
_exptl_absorpt_coefficient_mu 2.556
_exptl_absorpt_correction_T_max 0.4891
_exptl_absorpt_correction_T_min 0.4042
_exptl_absorpt_correction_type multi-scan
_exptl_absorpt_process_details SADABS
_exptl_crystal_colour colorless
_exptl_crystal_density_diffrn 1.442
_exptl_crystal_description block
_exptl_crystal_F_000 720
_exptl_crystal_size_max 0.37
_exptl_crystal_size_mid 0.32
_exptl_crystal_size_min 0.28
_refine_diff_density_max 0.450
_refine_diff_density_min -0.423
_refine_diff_density_rms 0.061
_refine_ls_abs_structure_details 'Flack H D (1983), Acta Cryst. A39, 876-881'
_refine_ls_abs_structure_Flack 0.003(11)
_refine_ls_extinction_method none
_refine_ls_goodness_of_fit_ref 0.976
_refine_ls_hydrogen_treatment constr
_refine_ls_matrix_type full
_refine_ls_number_parameters 383
_refine_ls_number_reflns 5486
_refine_ls_number_restraints 1
_refine_ls_restrained_S_all 0.976
_refine_ls_R_factor_all 0.1107
_refine_ls_R_factor_gt 0.0483
_refine_ls_shift/su_max 0.001
_refine_ls_shift/su_mean 0.000
_refine_ls_structure_factor_coef Fsqd
_refine_ls_weighting_details 'calc w=1/[\s^2^(Fo^2^)+(0.0020P)^2^+0.0000P] where P=(Fo^2^+2Fc^2^)/3'
_refine_ls_weighting_scheme calc
_refine_ls_wR_factor_gt 0.0922
_refine_ls_wR_factor_ref 0.1102
_reflns_number_gt 2914
_reflns_number_total 5486
_reflns_threshold_expression >2sigma(I)
_cod_data_source_file ja906291n_si_003.cif
_cod_data_source_block p21
_cod_database_code 4105158

loop_
_symmetry_equiv_pos_as_xyz
'x, y, z'
'-x, y+1/2, -z'

loop_
_atom_site_label
_atom_site_type_symbol
_atom_site_fract_x
_atom_site_fract_y
_atom_site_fract_z
_atom_site_U_iso_or_equiv
_atom_site_adp_type
_atom_site_occupancy
_atom_site_symmetry_multiplicity
_atom_site_calc_flag
_atom_site_refinement_flags
Br1 Br 0.41146(6) -0.10322(13) 0.79977(3) 0.0834(3) Uani 1 1 d .
Br2 Br 0.00982(7) 0.57139(13) 0.69346(3) 0.0905(3) Uani 1 1 d .
C1 C 0.3540(5) 0.3698(12) 0.6727(3) 0.0607(16) Uani 1 1 d .
H1 H 0.3835 0.5028 0.6677 0.073 Uiso 1 1 calc R
C3 C 0.3535(5) 0.0620(13) 0.7307(2) 0.0565(15) Uani 1 1 d .
C5 C 0.2292(5) 0.1008(11) 0.6374(3) 0.0672(17) Uani 1 1 d .
H5 H 0.1723 0.0450 0.6081 0.081 Uiso 1 1 calc R
C2 C 0.3979(5) 0.2562(11) 0.7239(3) 0.0642(18) Uani 1 1 d .
H2 H 0.4560 0.3099 0.7529 0.077 Uiso 1 1 calc R
C6 C 0.2694(5) 0.2973(9) 0.6288(2) 0.0486(15) Uani 1 1 d .
C11 C 0.2978(4) 0.4022(10) 0.5198(2) 0.0467(13) Uani 1 1 d .
H11A H 0.3182 0.2567 0.5153 0.056 Uiso 1 1 calc R
H11B H 0.3682 0.4841 0.5268 0.056 Uiso 1 1 calc R
C7 C 0.2269(5) 0.4296(10) 0.5733(2) 0.0552(15) Uani 1 1 d .
H7 H 0.2314 0.5764 0.5861 0.066 Uiso 1 1 calc R
C9 C 0.1017(5) 0.4171(10) 0.4762(3) 0.0529(14) Uani 1 1 d .
C10 C 0.2198(4) 0.4797(8) 0.4615(2) 0.0430(14) Uani 1 1 d .
C8 C 0.1042(5) 0.3858(16) 0.5435(3) 0.086(2) Uani 1 1 d .
H8A H 0.0825 0.2436 0.5521 0.104 Uiso 1 1 calc R
H8B H 0.0505 0.4802 0.5598 0.104 Uiso 1 1 calc R
O2 O 0.0170(3) 0.4013(9) 0.44071(19) 0.0784(12) Uani 1 1 d .
C12 C 0.2398(5) 0.3817(10) 0.4003(2) 0.0544(14) Uani 1 1 d .
H12A H 0.2514 0.2330 0.4071 0.065 Uiso 1 1 calc R
H12B H 0.1697 0.3984 0.3715 0.065 Uiso 1 1 calc R
O1 O 0.3899(4) 0.9155(8) 0.4530(2) 0.0879(14) Uani 1 1 d .
C13 C 0.3397(6) 0.4636(10) 0.3692(3) 0.0599(18) Uani 1 1 d .
C15 C 0.3216(6) 0.7933(10) 0.4275(3) 0.0616(17) Uani 1 1 d .
C16 C 0.2211(5) 0.7180(9) 0.4562(3) 0.0577(16) Uani 1 1 d .
H16A H 0.1505 0.7641 0.4314 0.069 Uiso 1 1 calc R
H16B H 0.2232 0.7786 0.4972 0.069 Uiso 1 1 calc R
C14 C 0.3343(6) 0.7028(11) 0.3666(3) 0.0650(18) Uani 1 1 d .
H14A H 0.4045 0.7560 0.3526 0.078 Uiso 1 1 calc R
H14B H 0.2695 0.7453 0.3367 0.078 Uiso 1 1 calc R
C24 C 0.1217(5) 0.0916(10) 0.8494(2) 0.0499(14) Uani 1 1 d .
C21 C 0.0561(6) 0.3738(12) 0.7563(3) 0.0627(16) Uani 1 1 d .
C22 C 0.1500(5) 0.4142(11) 0.7982(3) 0.0632(16) Uani 1 1 d .
H22 H 0.1921 0.5366 0.7957 0.076 Uiso 1 1 calc R
C23 C 0.1820(5) 0.2722(10) 0.8444(3) 0.0590(17) Uani 1 1 d .
H23 H 0.2465 0.2995 0.8731 0.071 Uiso 1 1 calc R
C19 C 0.0282(6) 0.0587(14) 0.8065(3) 0.084(2) Uani 1 1 d .
H19 H -0.0146 -0.0632 0.8082 0.101 Uiso 1 1 calc R
C25 C 0.1606(5) -0.0689(9) 0.8980(2) 0.0478(14) Uani 1 1 d .
H25 H 0.2225 -0.1502 0.8830 0.057 Uiso 1 1 calc R
C29 C 0.2076(5) 0.0137(8) 0.9625(2) 0.0481(15) Uani 1 1 d .
H29A H 0.2833 0.0758 0.9621 0.058 Uiso 1 1 calc R
H29B H 0.1560 0.1181 0.9760 0.058 Uiso 1 1 calc R
C27 C 0.1208(5) -0.3145(10) 0.9736(3) 0.0506(15) Uani 1 1 d .
C26 C 0.0691(5) -0.2226(9) 0.9133(3) 0.0564(16) Uani 1 1 d .
H26A H -0.0031 -0.1519 0.9175 0.068 Uiso 1 1 calc R
H26B H 0.0550 -0.3293 0.8816 0.068 Uiso 1 1 calc R
C20 C -0.0041(7) 0.1992(15) 0.7611(3) 0.094(2) Uani 1 1 d .
H20 H -0.0694 0.1734 0.7328 0.113 Uiso 1 1 calc R
O4 O 0.0903(4) -0.4770(7) 0.99537(19) 0.0741(13) Uani 1 1 d .
C30 C 0.1930(5) -0.1368(11) 1.0711(3) 0.0572(15) Uani 1 1 d .
H30A H 0.1746 -0.2699 1.0888 0.069 Uiso 1 1 calc R
H30B H 0.1252 -0.0486 1.0703 0.069 Uiso 1 1 calc R
C31 C 0.2910(6) -0.0368(10) 1.1142(3) 0.070(2) Uani 1 1 d .
C34 C 0.3292(5) -0.2936(10) 1.0044(3) 0.0680(18) Uani 1 1 d .
H34A H 0.3181 -0.4378 1.0159 0.082 Uiso 1 1 calc R
H34B H 0.3501 -0.2926 0.9626 0.082 Uiso 1 1 calc R
C28 C 0.2149(4) -0.1738(8) 1.0050(3) 0.0450(14) Uani 1 1 d .
C35 C 0.3104(7) 0.1892(10) 1.0972(3) 0.090(2) Uani 1 1 d .
H35A H 0.3489 0.1942 1.0608 0.135 Uiso 1 1 calc R
H35B H 0.3572 0.2570 1.1309 0.135 Uiso 1 1 calc R
H35C H 0.2372 0.2592 1.0891 0.135 Uiso 1 1 calc R
C32 C 0.4009(6) -0.1619(12) 1.1109(4) 0.092(2) Uani 1 1 d .
H32A H 0.4658 -0.0865 1.1329 0.110 Uiso 1 1 calc R
H32B H 0.3946 -0.2943 1.1319 0.110 Uiso 1 1 calc R
C33 C 0.4250(7) -0.2027(10) 1.0473(5) 0.082(2) Uani 1 1 d .
C18 C 0.4557(5) 0.4079(12) 0.4049(3) 0.0756(18) Uani 1 1 d .
H18A H 0.4615 0.4669 0.4458 0.113 Uiso 1 1 calc R
H18B H 0.5164 0.4627 0.3837 0.113 Uiso 1 1 calc R
H18C H 0.4628 0.2588 0.4079 0.113 Uiso 1 1 calc R
C17 C 0.3304(6) 0.3717(14) 0.3048(3) 0.096(2) Uani 1 1 d .
H17A H 0.3377 0.2226 0.3076 0.145 Uiso 1 1 calc R
H17B H 0.3909 0.4271 0.2835 0.145 Uiso 1 1 calc R
H17C H 0.2567 0.4071 0.2823 0.145 Uiso 1 1 calc R
C4 C 0.2706(6) -0.0168(10) 0.6884(3) 0.0696(19) Uani 1 1 d .
H4 H 0.2415 -0.1499 0.6936 0.084 Uiso 1 1 calc R
O3 O 0.5196(5) -0.1727(8) 1.0326(3) 0.116(2) Uani 1 1 d .
C36 C 0.2598(8) -0.0459(15) 1.1794(3) 0.120(3) Uani 1 1 d .
H36A H 0.1927 0.0388 1.1822 0.180 Uiso 1 1 calc R
H36B H 0.3233 0.0055 1.2079 0.180 Uiso 1 1 calc R
H36C H 0.2436 -0.1878 1.1897 0.180 Uiso 1 1 calc R

loop_
_atom_site_aniso_label
_atom_site_aniso_U_11
_atom_site_aniso_U_22
_atom_site_aniso_U_33
_atom_site_aniso_U_23
_atom_site_aniso_U_13
_atom_site_aniso_U_12
Br1 0.0755(5) 0.1103(6) 0.0645(4) 0.0280(5) 0.0098(3) 0.0108(5)
Br2 0.1114(6) 0.0919(6) 0.0666(4) 0.0166(5) 0.0051(4) 0.0203(5)
C1 0.057(4) 0.065(4) 0.059(4) 0.001(4) 0.006(3) -0.015(4)
C3 0.045(4) 0.076(5) 0.049(3) 0.015(4) 0.005(3) 0.008(4)
C5 0.063(4) 0.063(5) 0.068(4) 0.002(4) -0.019(3) -0.001(4)
C2 0.061(4) 0.078(5) 0.051(4) 0.004(4) -0.002(3) -0.013(4)
C6 0.046(4) 0.058(4) 0.043(3) -0.005(3) 0.009(3) 0.001(3)
C11 0.038(3) 0.049(3) 0.051(3) 0.007(3) -0.004(2) 0.002(3)
C7 0.060(4) 0.057(4) 0.048(3) 0.003(3) 0.004(3) 0.016(3)
C9 0.045(4) 0.050(4) 0.062(4) 0.000(3) 0.001(3) -0.001(3)
C10 0.039(3) 0.045(4) 0.044(3) -0.003(3) 0.000(3) 0.001(2)
C8 0.043(4) 0.145(6) 0.071(4) 0.036(5) 0.006(3) 0.015(5)
O2 0.041(2) 0.116(4) 0.075(3) 0.002(3) -0.009(2) -0.011(3)
C12 0.061(4) 0.046(3) 0.055(3) -0.003(4) 0.001(3) -0.002(3)
O1 0.084(3) 0.062(3) 0.113(4) 0.000(3) -0.004(3) -0.021(3)
C13 0.062(4) 0.064(5) 0.055(4) 0.000(3) 0.013(3) -0.007(3)
C15 0.062(4) 0.046(4) 0.074(5) 0.014(4) 0.000(4) -0.001(3)
C16 0.065(4) 0.045(4) 0.061(4) 0.003(3) -0.002(3) 0.007(3)
C14 0.071(5) 0.065(5) 0.059(4) 0.024(4) 0.011(3) 0.001(4)
C24 0.057(4) 0.053(4) 0.042(3) 0.000(3) 0.013(3) -0.004(3)
C21 0.081(4) 0.057(4) 0.052(4) -0.004(4) 0.018(3) 0.005(4)
C22 0.082(5) 0.052(4) 0.057(4) 0.008(4) 0.015(4) -0.007(4)
C23 0.066(4) 0.061(4) 0.047(4) 0.007(3) -0.001(3) -0.016(4)
C19 0.085(5) 0.073(5) 0.090(5) 0.010(5) -0.008(4) -0.028(5)
C25 0.052(3) 0.047(4) 0.047(3) -0.004(3) 0.017(3) -0.009(3)
C29 0.046(3) 0.040(4) 0.058(3) 0.002(3) 0.006(3) -0.001(2)
C27 0.059(4) 0.040(4) 0.056(4) 0.003(3) 0.019(3) 0.007(3)
C26 0.066(4) 0.053(4) 0.052(4) -0.013(3) 0.016(3) -0.005(3)
C20 0.096(6) 0.106(7) 0.073(5) 0.028(5) -0.017(4) -0.024(5)
O4 0.094(3) 0.048(3) 0.083(3) 0.006(2) 0.019(3) -0.018(2)
C30 0.054(4) 0.058(4) 0.061(4) 0.009(4) 0.014(3) 0.006(3)
C31 0.074(5) 0.065(5) 0.067(4) 0.010(4) -0.004(4) -0.003(3)
C34 0.054(4) 0.063(4) 0.092(5) 0.012(4) 0.031(4) 0.011(3)
C28 0.040(3) 0.039(4) 0.058(4) 0.010(3) 0.011(3) 0.004(2)
C35 0.116(6) 0.056(5) 0.088(5) -0.004(4) -0.025(4) -0.004(4)
C32 0.076(5) 0.094(6) 0.099(6) 0.035(5) -0.017(4) 0.000(4)
C33 0.047(5) 0.052(4) 0.150(8) 0.029(5) 0.020(5) 0.004(3)
C18 0.058(4) 0.081(5) 0.092(5) 0.016(5) 0.028(3) 0.008(4)
C17 0.121(6) 0.117(6) 0.054(4) -0.019(5) 0.020(4) -0.023(6)
C4 0.068(5) 0.065(5) 0.074(4) 0.012(4) 0.001(4) -0.006(3)
O3 0.066(3) 0.088(4) 0.197(6) 0.001(4) 0.031(4) -0.012(3)
C36 0.155(8) 0.151(9) 0.051(4) 0.003(5) -0.002(4) -0.030(7)

loop_
_atom_type_symbol
_atom_type_description
_atom_type_scat_dispersion_real
_atom_type_scat_dispersion_imag
_atom_type_scat_source
C C 0.0033 0.0016 'International Tables Vol C Tables 4.2.6.8 and 6.1.1.4'
H H 0.0000 0.0000 'International Tables Vol C Tables 4.2.6.8 and 6.1.1.4'
O O 0.0106 0.0060 'International Tables Vol C Tables 4.2.6.8 and 6.1.1.4'
Br Br -0.2901 2.4595 'International Tables Vol C Tables 4.2.6.8 and 6.1.1.4'

loop_
_geom_angle_atom_site_label_1
_geom_angle_atom_site_label_2
_geom_angle_atom_site_label_3
_geom_angle
C6 C1 C2 123.2(6)
C6 C1 H1 118.4
C2 C1 H1 118.4
C4 C3 C2 121.2(6)
C4 C3 Br1 119.0(6)
C2 C3 Br1 119.7(5)
C6 C5 C4 121.6(6)
C6 C5 H5 119.2
C4 C5 H5 119.2
C3 C2 C1 117.7(6)
C3 C2 H2 121.2
C1 C2 H2 121.2
C1 C6 C5 116.7(6)
C1 C6 C7 120.2(6)
C5 C6 C7 123.0(5)
C7 C11 C10 105.6(4)
C7 C11 H11A 110.6
C10 C11 H11A 110.6
C7 C11 H11B 110.6
C10 C11 H11B 110.6
H11A C11 H11B 108.7
C6 C7 C8 115.7(5)
C6 C7 C11 113.1(4)
C8 C7 C11 103.2(4)
C6 C7 H7 108.2
C8 C7 H7 108.2
C11 C7 H7 108.2
O2 C9 C8 123.1(5)
O2 C9 C10 126.7(5)
C8 C9 C10 110.2(5)
C9 C10 C12 108.9(4)
C9 C10 C16 107.4(5)
C12 C10 C16 110.0(5)
C9 C10 C11 101.4(4)
C12 C10 C11 116.5(4)
C16 C10 C11 111.8(5)
C9 C8 C7 107.2(5)
C9 C8 H8A 110.3
C7 C8 H8A 110.3
C9 C8 H8B 110.3
C7 C8 H8B 110.3
H8A C8 H8B 108.5
C13 C12 C10 117.5(5)
C13 C12 H12A 107.9
C10 C12 H12A 107.9
C13 C12 H12B 107.9
C10 C12 H12B 107.9
H12A C12 H12B 107.2
C17 C13 C18 109.6(6)
C17 C13 C12 108.1(5)
C18 C13 C12 112.2(5)
C17 C13 C14 110.9(6)
C18 C13 C14 106.5(6)
C12 C13 C14 109.5(5)
O1 C15 C14 122.3(6)
O1 C15 C16 122.3(6)
C14 C15 C16 115.4(6)
C15 C16 C10 111.9(5)
C15 C16 H16A 109.2
C10 C16 H16A 109.2
C15 C16 H16B 109.2
C10 C16 H16B 109.2
H16A C16 H16B 107.9
C15 C14 C13 111.6(5)
C15 C14 H14A 109.3
C13 C14 H14A 109.3
C15 C14 H14B 109.3
C13 C14 H14B 109.3
H14A C14 H14B 108.0
C19 C24 C23 116.9(6)
C19 C24 C25 121.4(6)
C23 C24 C25 121.6(5)
C20 C21 C22 119.7(7)
C20 C21 Br2 121.0(6)
C22 C21 Br2 119.2(6)
C21 C22 C23 119.0(6)
C21 C22 H22 120.5
C23 C22 H22 120.5
C24 C23 C22 121.8(6)
C24 C23 H23 119.1
C22 C23 H23 119.1
C20 C19 C24 121.5(7)
C20 C19 H19 119.3
C24 C19 H19 119.3
C24 C25 C26 116.1(5)
C24 C25 C29 116.6(5)
C26 C25 C29 101.7(4)
C24 C25 H25 107.3
C26 C25 H25 107.3
C29 C25 H25 107.3
C28 C29 C25 105.7(4)
C28 C29 H29A 110.6
C25 C29 H29A 110.6
C28 C29 H29B 110.6
C25 C29 H29B 110.6
H29A C29 H29B 108.7
O4 C27 C26 125.1(6)
O4 C27 C28 124.4(5)
C26 C27 C28 110.5(5)
C27 C26 C25 103.4(5)
C27 C26 H26A 111.1
C25 C26 H26A 111.1
C27 C26 H26B 111.1
C25 C26 H26B 111.1
H26A C26 H26B 109.0
C21 C20 C19 121.1(7)
C21 C20 H20 119.4
C19 C20 H20 119.4
C28 C30 C31 116.5(5)
C28 C30 H30A 108.2
C31 C30 H30A 108.2
C28 C30 H30B 108.2
C31 C30 H30B 108.2
H30A C30 H30B 107.3
C36 C31 C35 109.1(6)
C36 C31 C32 109.4(6)
C35 C31 C32 109.7(6)
C36 C31 C30 108.0(6)
C35 C31 C30 112.0(6)
C32 C31 C30 108.6(6)
C33 C34 C28 112.5(6)
C33 C34 H34A 109.1
C28 C34 H34A 109.1
C33 C34 H34B 109.1
C28 C34 H34B 109.1
H34A C34 H34B 107.8
C30 C28 C29 117.0(5)
C30 C28 C27 108.7(5)
C29 C28 C27 102.5(4)
C30 C28 C34 109.9(5)
C29 C28 C34 111.8(4)
C27 C28 C34 106.1(5)
C31 C35 H35A 109.5
C31 C35 H35B 109.5
H35A C35 H35B 109.5
C31 C35 H35C 109.5
H35A C35 H35C 109.5
H35B C35 H35C 109.5
C33 C32 C31 113.8(6)
C33 C32 H32A 108.8
C31 C32 H32A 108.8
C33 C32 H32B 108.8
C31 C32 H32B 108.8
H32A C32 H32B 107.7
O3 C33 C32 121.0(8)
O3 C33 C34 122.6(8)
C32 C33 C34 116.3(6)
C13 C18 H18A 109.5
C13 C18 H18B 109.5
H18A C18 H18B 109.5
C13 C18 H18C 109.5
H18A C18 H18C 109.5
H18B C18 H18C 109.5
C13 C17 H17A 109.5
C13 C17 H17B 109.5
H17A C17 H17B 109.5
C13 C17 H17C 109.5
H17A C17 H17C 109.5
H17B C17 H17C 109.5
C3 C4 C5 119.5(6)
C3 C4 H4 120.2
C5 C4 H4 120.2
C31 C36 H36A 109.5
C31 C36 H36B 109.5
H36A C36 H36B 109.5
C31 C36 H36C 109.5
H36A C36 H36C 109.5
H36B C36 H36C 109.5

loop_
_geom_bond_atom_site_label_1
_geom_bond_atom_site_label_2
_geom_bond_distance
Br1 C3 1.889(6)
Br2 C21 1.888(7)
C1 C6 1.362(7)
C1 C2 1.372(8)
C1 H1 0.9300
C3 C4 1.343(8)
C3 C2 1.363(9)
C5 C6 1.364(8)
C5 C4 1.376(8)
C5 H5 0.9300
C2 H2 0.9300
C6 C7 1.505(7)
C11 C7 1.521(7)
C11 C10 1.544(7)
C11 H11A 0.9700
C11 H11B 0.9700
C7 C8 1.518(8)
C7 H7 0.9800
C9 O2 1.177(6)
C9 C8 1.473(7)
C9 C10 1.507(7)
C10 C12 1.516(7)
C10 C16 1.530(7)
C8 H8A 0.9700
C8 H8B 0.9700
C12 C13 1.514(8)
C12 H12A 0.9700
C12 H12B 0.9700
O1 C15 1.200(7)
C13 C17 1.510(8)
C13 C18 1.512(8)
C13 C14 1.533(8)
C15 C14 1.471(9)
C15 C16 1.477(9)
C16 H16A 0.9700
C16 H16B 0.9700
C14 H14A 0.9700
C14 H14B 0.9700
C24 C19 1.357(8)
C24 C23 1.365(8)
C24 C25 1.502(8)
C21 C20 1.331(10)
C21 C22 1.357(8)
C22 C23 1.370(8)
C22 H22 0.9300
C23 H23 0.9300
C19 C20 1.351(10)
C19 H19 0.9300
C25 C26 1.520(7)
C25 C29 1.531(7)
C25 H25 0.9800
C29 C28 1.511(7)
C29 H29A 0.9700
C29 H29B 0.9700
C27 O4 1.215(6)
C27 C26 1.490(7)
C27 C28 1.514(8)
C26 H26A 0.9700
C26 H26B 0.9700
C20 H20 0.9300
C30 C28 1.509(7)
C30 C31 1.523(8)
C30 H30A 0.9700
C30 H30B 0.9700
C31 C36 1.508(9)
C31 C35 1.518(8)
C31 C32 1.521(9)
C34 C33 1.479(10)
C34 C28 1.540(7)
C34 H34A 0.9700
C34 H34B 0.9700
C35 H35A 0.9600
C35 H35B 0.9600
C35 H35C 0.9600
C32 C33 1.467(10)
C32 H32A 0.9700
C32 H32B 0.9700
C33 O3 1.203(8)
C18 H18A 0.9600
C18 H18B 0.9600
C18 H18C 0.9600
C17 H17A 0.9600
C17 H17B 0.9600
C17 H17C 0.9600
C4 H4 0.9300
C36 H36A 0.9600
C36 H36B 0.9600
C36 H36C 0.9600

loop_
_geom_torsion_atom_site_label_1
_geom_torsion_atom_site_label_2
_geom_torsion_atom_site_label_3
_geom_torsion_atom_site_label_4
_geom_torsion
C4 C3 C2 C1 0.8(9)
Br1 C3 C2 C1 179.4(4)
C6 C1 C2 C3 -0.3(9)
C2 C1 C6 C5 -0.6(9)
C2 C1 C6 C7 -179.0(5)
C4 C5 C6 C1 1.1(9)
C4 C5 C6 C7 179.4(5)
C1 C6 C7 C8 -154.2(6)
C5 C6 C7 C8 27.5(8)
C1 C6 C7 C11 87.1(7)
C5 C6 C7 C11 -91.1(7)
C10 C11 C7 C6 159.9(5)
C10 C11 C7 C8 34.2(6)
O2 C9 C10 C12 -38.7(9)
C8 C9 C10 C12 143.9(6)
O2 C9 C10 C16 80.5(8)
C8 C9 C10 C16 -96.9(7)
O2 C9 C10 C11 -162.1(7)
C8 C9 C10 C11 20.5(7)
C7 C11 C10 C9 -33.6(6)
C7 C11 C10 C12 -151.7(5)
C7 C11 C10 C16 80.6(6)
O2 C9 C8 C7 -177.4(7)
C10 C9 C8 C7 0.1(8)
C6 C7 C8 C9 -145.2(6)
C11 C7 C8 C9 -21.2(8)
C9 C10 C12 C13 165.9(5)
C16 C10 C12 C13 48.4(7)
C11 C10 C12 C13 -80.2(7)
C10 C12 C13 C17 -170.2(5)
C10 C12 C13 C18 68.7(7)
C10 C12 C13 C14 -49.4(7)
O1 C15 C16 C10 -123.1(6)
C14 C15 C16 C10 54.9(7)
C9 C10 C16 C15 -166.4(5)
C12 C10 C16 C15 -48.0(7)
C11 C10 C16 C15 83.1(6)
O1 C15 C14 C13 121.9(7)
C16 C15 C14 C13 -56.1(8)
C17 C13 C14 C15 169.5(5)
C18 C13 C14 C15 -71.3(7)
C12 C13 C14 C15 50.3(7)
C20 C21 C22 C23 0.9(10)
Br2 C21 C22 C23 178.8(4)
C19 C24 C23 C22 0.0(9)
C25 C24 C23 C22 176.7(5)
C21 C22 C23 C24 -0.2(9)
C23 C24 C19 C20 -0.5(10)
C25 C24 C19 C20 -177.2(6)
C19 C24 C25 C26 -23.4(8)
C23 C24 C25 C26 160.1(5)
C19 C24 C25 C29 -143.2(6)
C23 C24 C25 C29 40.3(7)
C24 C25 C29 C28 167.8(4)
C26 C25 C29 C28 40.5(5)
O4 C27 C26 C25 -161.7(5)
C28 C27 C26 C25 19.9(6)
C24 C25 C26 C27 -163.6(4)
C29 C25 C26 C27 -36.0(5)
C22 C21 C20 C19 -1.4(12)
Br2 C21 C20 C19 -179.3(6)
C24 C19 C20 C21 1.3(12)
C28 C30 C31 C36 -170.9(6)
C28 C30 C31 C35 69.0(8)
C28 C30 C31 C32 -52.3(7)
C31 C30 C28 C29 -76.9(7)
C31 C30 C28 C27 167.7(5)
C31 C30 C28 C34 52.0(7)
C25 C29 C28 C30 -146.7(5)
C25 C29 C28 C27 -27.9(5)
C25 C29 C28 C34 85.4(6)
O4 C27 C28 C30 -49.1(7)
C26 C27 C28 C30 129.3(5)
O4 C27 C28 C29 -173.5(5)
C26 C27 C28 C29 4.9(6)
O4 C27 C28 C34 69.1(7)
C26 C27 C28 C34 -112.5(5)
C33 C34 C28 C30 -47.7(7)
C33 C34 C28 C29 83.9(6)
C33 C34 C28 C27 -165.1(6)
C36 C31 C32 C33 167.1(7)
C35 C31 C32 C33 -73.2(8)
C30 C31 C32 C33 49.5(8)
C31 C32 C33 O3 132.3(7)
C31 C32 C33 C34 -51.2(8)
C28 C34 C33 O3 -134.1(6)
C28 C34 C33 C32 49.6(8)
C2 C3 C4 C5 -0.4(9)
Br1 C3 C4 C5 -178.9(5)
C6 C5 C4 C3 -0.6(10)
